data_4519020
loop_
_publ_author_name
'Huke, Cameron D.'
'Taylor, Laurence J.'
'Argent, Stephen P.'
'Kays, Deborah L.'

_publ_section_title
;
 Catalyst-free Hydrophosphinylation of Isocyanates and Isothiocyanates
 under Low-Added-Solvent Conditions
;
_journal_issue 32
_journal_name_full 'ACS Sustainable Chemistry &amp; Engineering'
_journal_page_first 10704
_journal_page_last 10709
_journal_paper_doi 10.1021/acssuschemeng.1c02907
_journal_volume 9
_journal_year 2021
_chemical_formula_moiety 'C15 H16 N O2 P'
_chemical_formula_sum 'C15 H16 N O2 P'
_chemical_formula_weight 273.26
_space_group_crystal_system triclinic
_space_group_IT_number 2
_space_group_name_Hall '-P 1'
_space_group_name_H-M_alt 'P -1'
_atom_sites_solution_hydrogens mixed
_atom_sites_solution_primary dual
_atom_sites_solution_secondary difmap
_audit_creation_date 2021-02-18
_audit_creation_method
;
Olex2 1.3
(compiled 2020.11.12 svn.r5f609507 for OlexSys, GUI svn.r6257)
;
_cell_angle_alpha 90.450(3)
_cell_angle_beta 93.891(3)
_cell_angle_gamma 117.301(4)
_cell_formula_units_Z 4
_cell_length_a 8.7838(4)
_cell_length_b 8.7951(4)
_cell_length_c 20.4442(8)
_cell_measurement_reflns_used 9535
_cell_measurement_temperature 120(2)
_cell_measurement_theta_max 72.4220
_cell_measurement_theta_min 4.3470
_cell_volume 1398.88(12)
_computing_cell_refinement 'CrysAlisPro 1.171.40.82a (Rigaku OD, 2020)'
_computing_data_collection 'CrysAlisPro 1.171.40.82a (Rigaku OD, 2020)'
_computing_data_reduction 'CrysAlisPro 1.171.40.82a (Rigaku OD, 2020)'
_computing_molecular_graphics 'Olex2 1.3 (Dolomanov et al., 2009)'
_computing_publication_material 'Olex2 1.3 (Dolomanov et al., 2009)'
_computing_structure_refinement 'SHELXL 2018/3 (Sheldrick, 2015)'
_computing_structure_solution 'SHELXT  (Sheldrick, 2015)'
_diffrn_ambient_environment 'N2 gas'
_diffrn_ambient_temperature 120(2)
_diffrn_crystal_treatment 'flash frozen in gaseous N2'
_diffrn_detector 'CCD area detector'
_diffrn_detector_area_resol_mean 5.2349
_diffrn_detector_type 'Agilent Diffraction Atlas S2 detector'
_diffrn_measured_fraction_theta_full 0.997
_diffrn_measured_fraction_theta_max 0.979
_diffrn_measurement_details
;
List of Runs (angles in degrees, time in seconds):

  # Type    Start    End  Width  t~exp~   \w     \q     \k     \f   Frames
--------------------------------------------------------------------------
  1  \w     -4.00  21.00   1.00    4.00    --   34.00  91.00 178.08   25
  2  \w     -5.00  20.00   1.00    4.00    --   34.00  94.00  87.64   25
  3  \w   -112.00 -13.00   1.00    4.00    --  -40.95 -57.00 150.00   99
  4  \w     58.00 101.00   1.00    4.00    --   40.95  38.00 -30.00   43
  5  \w    -29.00  69.00   1.00    4.00    --   40.95 -57.00  30.00   98
  6  \w     25.00  56.00   1.00    4.00    --   40.95  38.00 -30.00   31
  7  \w     28.00  97.00   1.00    4.00    --   40.95-125.00 -60.00   69
  8  \w      7.00  32.00   1.00    4.00    --   42.00  84.00 -29.01   25
  9  \w     16.00  41.00   1.00    4.00    --   50.00  82.00-118.59   25
 10  \w     16.00  41.00   1.00    4.00    --   50.00  81.00-168.19   25
 11  \w     16.00  41.00   1.00    4.00    --   50.00  81.00  31.84   25
 12  \w     16.00  41.00   1.00    4.00    --   50.00  82.00 -38.62   25
 13  \w     16.00  41.00   1.00    4.00    --   50.00  82.00  41.65   25
 14  \w     16.00  41.00   1.00    4.00    --   50.00  81.00-133.72   25
 15  \w     16.00  41.00   1.00    4.00    --   50.00  82.00 128.30   25
 16  \w     23.00  50.00   1.00    4.00    --   54.00  71.00  17.80   27
 17  \w     64.00 128.00   1.00    4.00    --   54.00  71.00  17.80   64
 18  \w     25.00  52.00   1.00    4.00    --   54.00  74.00 102.46   27
 19  \w     96.00 122.00   1.00    4.00    --   54.00  74.00 102.46   26
 20  \w     92.00 131.00   1.00    4.00    --   58.00  74.00  54.49   39
 21  \w     28.00  55.00   1.00    4.00    --   58.00  74.00  54.49   27
 22  \w     30.00  61.00   1.00    4.00    --   62.00  74.00 108.47   31
 23  \w     33.00  60.00   1.00    4.00    --   62.00  71.00 159.17   27
 24  \w    109.00 134.00   1.00    4.00    --   62.00  74.00 108.47   25
 25  \w     97.00 134.00   1.00    4.00    --   62.00  71.00 159.17   37
 26  \w     34.00  61.00   1.00    4.00    --   66.00  74.00 -77.72   27
 27  \w     36.00  64.00   1.00    4.00    --   66.00  64.00-104.30   28
 28  \w     37.00  76.00   1.00    4.00    --   66.00  68.00   8.39   39
 29  \w     39.00  73.00   1.00    4.00    --   70.00  73.00 175.70   34
 30  \w     43.00  69.00   1.00    4.00    --   70.00  54.00 155.70   26
 31  \w     44.00  76.00   1.00   16.00    --   74.00  66.00  49.23   32
 32  \w    101.00 149.00   1.00   16.00    --   74.00  73.00 -61.02   48
 33  \w     42.00  69.00   1.00   16.00    --   74.00  73.00 -61.02   27
 34  \w    121.00 148.00   1.00   16.00    --   78.00  64.00 -39.95   27
 35  \w     51.00  84.00   1.00   16.00    --   78.00  64.00 -39.95   33
 36  \w     52.00  91.00   1.00   16.00    --   82.00  65.00-142.70   39
 37  \w     58.00  86.00   1.00   16.00    --   86.00  62.00  93.02   28
 38  \w     75.00 171.00   1.00   16.00    --  104.05  61.00  90.00   96
 39  \w    129.00 173.00   1.00   16.00    --  104.05 125.00   0.00   44
 40  \w     31.00 112.00   1.00   16.00    --  104.05-125.00 -30.00   81
 41  \w     76.00 103.00   1.00   16.00    --  104.05  61.00  30.00   27
 42  \w     68.00 111.00   1.00   16.00    --  104.05-125.00  30.00   43
 43  \w     75.00 172.00   1.00   16.00    --  104.05  61.00   0.00   97
 44  \w     75.00 171.00   1.00   16.00    --  104.05  61.00-150.00   96
 45  \w     75.00 159.00   1.00   16.00    --  104.05  61.00 120.00   84
 46  \w    116.00 141.00   1.00   16.00    --  104.05  61.00  60.00   25
 47  \w     75.00 102.00   1.00   16.00    --  104.05  61.00  60.00   27
 48  \w     30.00  85.00   1.00   16.00    --  104.05 -77.00 -30.00   55
 49  \w    114.00 175.00   1.00   16.00    --  104.05  61.00 150.00   61
 50  \w     83.00 112.00   1.00   16.00    --  104.05-125.00-120.00   29
 51  \w     76.00 102.00   1.00   16.00    --  104.05  61.00 150.00   26
 52  \w     32.00  81.00   1.00   16.00    --  104.05-125.00-120.00   49
 53  \w     75.00 176.00   1.00   16.00    --  104.05  61.00 -90.00  101
 54  \w    117.00 144.00   1.00   16.00    --  104.05  61.00 -30.00   27
 55  \w     75.00 104.00   1.00   16.00    --  104.05  61.00 -30.00   29
 56  \w    129.00 156.00   1.00   16.00    --  104.05  61.00-180.00   27
 57  \w    112.00 175.00   1.00   16.00    --  104.05  61.00  30.00   63
 58  \w     28.00 117.00   1.00   16.00    --  104.05 -77.00  90.00   89
 59  \w     75.00 114.00   1.00   16.00    --  104.05  61.00-180.00   39
 60  \w     76.00 154.00   1.00   16.00    --  104.05  61.00-120.00   78
 61  \w    119.00 176.00   1.00   16.00    --  104.05  61.00 -60.00   57
 62  \w     75.00 107.00   1.00   16.00    --  104.05  61.00 -60.00   32
 63  \w     24.00 107.00   1.00   16.00    --  104.05 -94.00  60.00   83
;
_diffrn_measurement_device '\k-geometry diffractometer'
_diffrn_measurement_device_type 'SuperNova, Atlas S2'
_diffrn_measurement_method '\w scans'
_diffrn_measurement_specimen_support 'MiTeGen micromount'
_diffrn_orient_matrix_type 'CrysAlisPro convention (1999,Acta A55,543-557)'
_diffrn_orient_matrix_UB_11 -0.0398021000
_diffrn_orient_matrix_UB_12 0.1501229000
_diffrn_orient_matrix_UB_13 0.0136117000
_diffrn_orient_matrix_UB_21 0.1900405000
_diffrn_orient_matrix_UB_22 0.1141018000
_diffrn_orient_matrix_UB_23 0.0236856000
_diffrn_orient_matrix_UB_31 0.0391497000
_diffrn_orient_matrix_UB_32 0.0580998000
_diffrn_orient_matrix_UB_33 -0.0704835000
_diffrn_radiation_monochromator mirror
_diffrn_radiation_probe x-ray
_diffrn_radiation_type 'Cu K\a'
_diffrn_radiation_wavelength 1.54184
_diffrn_reflns_av_unetI/netI 0.0183
_diffrn_reflns_Laue_measured_fraction_full 0.997
_diffrn_reflns_Laue_measured_fraction_max 0.979
_diffrn_reflns_limit_h_max 10
_diffrn_reflns_limit_h_min -10
_diffrn_reflns_limit_k_max 10
_diffrn_reflns_limit_k_min -10
_diffrn_reflns_limit_l_max 25
_diffrn_reflns_limit_l_min -25
_diffrn_reflns_number 7807
_diffrn_reflns_point_group_measured_fraction_full 0.997
_diffrn_reflns_point_group_measured_fraction_max 0.979
_diffrn_reflns_theta_full 67.684
_diffrn_reflns_theta_max 72.753
_diffrn_reflns_theta_min 4.339
_diffrn_source 'microfocus sealed tube'
_diffrn_source_type 'Agilent Diffraction microfocus tube'
_exptl_absorpt_coefficient_mu 1.721
_exptl_absorpt_correction_T_max 1.000
_exptl_absorpt_correction_T_min 0.537
_exptl_absorpt_correction_type gaussian
_exptl_absorpt_process_details
;
CrysAlisPro 1.171.40.82a (Rigaku Oxford Diffraction, 2020)
Numerical absorption correction based on gaussian integration over
a multifaceted crystal model
Empirical absorption correction using spherical harmonics,
implemented in SCALE3 ABSPACK scaling algorithm.
;
_exptl_crystal_colour 'clear colourless'
_exptl_crystal_colour_lustre clear
_exptl_crystal_colour_primary colourless
_exptl_crystal_density_diffrn 1.297
_exptl_crystal_description block
_exptl_crystal_F_000 576
_exptl_crystal_recrystallization_method 'Recystallised from ethanol'
_exptl_crystal_size_max 0.284
_exptl_crystal_size_mid 0.1
_exptl_crystal_size_min 0.078
_refine_diff_density_max 0.449
_refine_diff_density_min -0.372
_refine_diff_density_rms 0.048
_refine_ls_extinction_method none
_refine_ls_goodness_of_fit_ref 1.058
_refine_ls_hydrogen_treatment mixed
_refine_ls_matrix_type full
_refine_ls_number_parameters 352
_refine_ls_number_reflns 7807
_refine_ls_number_restraints 2
_refine_ls_restrained_S_all 1.058
_refine_ls_R_factor_all 0.0404
_refine_ls_R_factor_gt 0.0356
_refine_ls_shift/su_max 0.000
_refine_ls_shift/su_mean 0.000
_refine_ls_structure_factor_coef Fsqd
_refine_ls_weighting_details 'w=1/[\s^2^(Fo^2^)+(0.0688P)^2^+0.2094P] where P=(Fo^2^+2Fc^2^)/3'
_refine_ls_weighting_scheme calc
_refine_ls_wR_factor_gt 0.1038
_refine_ls_wR_factor_ref 0.1059
_reflns_Friedel_coverage 0.000
_reflns_number_gt 6791
_reflns_number_total 7807
_reflns_threshold_expression 'I > 2\s(I)'
_cod_data_source_file sc1c02907_si_002.cif
_cod_data_source_block ochdkb
_cod_original_cell_volume 1398.88(11)
_cod_database_code 4519020
_nottingham_internal_coll_name OCHDKB
_nottingham_internal_coll_number 18736
_nottingham_internal_coll_client CH/DLK
_nottingham_internal_coll_type custom
_nottingham_internal_coll_frame_method '\w scans'
_nottingham_internal_coll_frame_time '16.00, 4.00'
_nottingham_internal_coll_frame_width 1.00
_nottingham_internal_coll_user pczlt
_nottingham_internal_coll_date 20/07/2020
_nottingham_internal_coll_location NOTTS
_nottingham_internal_coll_instrument 'GVB, PL13110001'
_nottingham_internal_process_date 06/08/2020
_nottingham_internal_process_user pczlt
_nottingham_internal_solution_date 06/08/2020
_nottingham_internal_solution_user pczlt
_nottingham_internal_refinement_date 06/08/2020
_nottingham_internal_refinement_user pczlt
_nottingham_internal_self_archive_date 16/02/2021
_nottingham_internal_self_validation_date 16/02/2021
_nottingham_internal_self_validation_user pcxch6
_nottingham_internal_validation_date 17/02/2021
_nottingham_internal_validation_user pczspa
_nottingham_internal_archive_date 17/02/2021
_shelx_shelxl_version_number 2018/3
_chemical_oxdiff_formula C15H16N1O2P
_chemical_oxdiff_usercomment 'OCHDKB #18736 GVB-1803 CH/DLK fomblin micromount'
_shelx_space_group_comment
;
The symmetry employed for this shelxl refinement is uniquely defined
by the following loop, which should always be used as a source of
symmetry information in preference to the above space-group names.
They are only intended as comments.
;
_shelx_estimated_absorpt_t_max 0.877
_shelx_estimated_absorpt_t_min 0.641
_reflns_odcompleteness_completeness 99.90
_reflns_odcompleteness_iscentric 1
_reflns_odcompleteness_theta 66.97
_olex2_refinement_description
;
1. Twinned data refinement
 Scales: 0.5320(9)
 0.4680(9)
2. Fixed Uiso
 At 1.2 times of:
  All C(H) groups, All C(H,H) groups, All N(H) groups
 At 1.5 times of:
  All C(H,H,H) groups
3. Restrained distances
 N1-H1
 0.88 with sigma of 0.02
 N2-H2A
 0.88 with sigma of 0.02
4.a Secondary CH2 refined with riding coordinates:
 C29(H29A,H29B), C14(H14A,H14B)
4.b Aromatic/amide H refined with riding coordinates:
 C2(H2), C8(H8), C4(H4), C23(H23), C18(H18), C9(H9), C24(H24), C3(H3),
 C21(H21), C27(H27), C12(H12), C6(H6), C17(H17), C25(H25), C10(H10), C26(H26),
 C19(H19), C20(H20), C11(H11), C5(H5)
4.c Idealised Me refined as rotating group:
 C30(H30A,H30B,H30C), C15(H15A,H15B,H15C)
;
_olex2_exptl_crystal_mounting_method 'in fomblin film on a micromount'
_olex2_submission_original_sample_id OCHDKB
_olex2_submission_special_instructions 'No special instructions were received'
_oxdiff_exptl_absorpt_empirical_details
;
Empirical correction (ABSPACK) includes:
- Absorption correction using spherical harmonics
- Frame scaling
;
_oxdiff_exptl_absorpt_empirical_full_max 1.365
_oxdiff_exptl_absorpt_empirical_full_min 0.763

loop_
_space_group_symop_operation_xyz
'x, y, z'
'-x, -y, -z'

loop_
_atom_site_label
_atom_site_type_symbol
_atom_site_fract_x
_atom_site_fract_y
_atom_site_fract_z
_atom_site_U_iso_or_equiv
_atom_site_adp_type
_atom_site_occupancy
_atom_site_site_symmetry_order
_atom_site_calc_flag
_atom_site_refinement_flags_posn
_atom_site_refinement_flags_adp
_atom_site_refinement_flags_occupancy
_atom_site_disorder_assembly
_atom_site_disorder_group
P1 P 0.55361(7) 0.52615(7) 0.33486(2) 0.02380(13) Uani 1 1 d . . . . .
P2 P 0.98466(7) 0.91713(7) 0.16532(2) 0.02353(13) Uani 1 1 d . . . . .
O3 O 0.9655(2) 0.8711(2) 0.23520(7) 0.0308(3) Uani 1 1 d . . . . .
O4 O 0.7954(2) 0.7926(2) 0.05020(7) 0.0312(3) Uani 1 1 d . . . . .
O1 O 0.5865(2) 0.5498(2) 0.26452(7) 0.0320(4) Uani 1 1 d . . . . .
O2 O 0.6895(2) 0.7144(2) 0.44770(6) 0.0300(3) Uani 1 1 d . . . . .
N2 N 0.6767(2) 0.6408(2) 0.13915(8) 0.0256(4) Uani 1 1 d D . . . .
H2A H 0.684(3) 0.637(3) 0.1815(9) 0.031 Uiso 1 1 d D U . . .
N1 N 0.8398(2) 0.8281(2) 0.35842(8) 0.0260(4) Uani 1 1 d D . . . .
H1 H 0.844(3) 0.813(3) 0.3167(9) 0.031 Uiso 1 1 d D U . . .
C13 C 0.7112(3) 0.7095(3) 0.38900(9) 0.0237(4) Uani 1 1 d . . . . .
C2 C 0.5965(3) 0.3249(3) 0.43341(10) 0.0274(4) Uani 1 1 d . . . . .
H2 H 0.600081 0.407557 0.464514 0.033 Uiso 1 1 calc R U . . .
C28 C 0.7985(3) 0.7678(3) 0.10946(9) 0.0242(4) Uani 1 1 d . . . . .
C1 C 0.5710(3) 0.3439(3) 0.36647(10) 0.0248(4) Uani 1 1 d . . . . .
C29 C 0.5206(3) 0.5093(3) 0.10351(10) 0.0286(4) Uani 1 1 d . . . . .
H29A H 0.490845 0.559436 0.064545 0.034 Uiso 1 1 calc R U . . .
H29B H 0.424383 0.471426 0.132147 0.034 Uiso 1 1 calc R U . . .
C8 C 0.2688(3) 0.4388(3) 0.40834(10) 0.0278(4) Uani 1 1 d . . . . .
H8 H 0.317101 0.386744 0.437927 0.033 Uiso 1 1 calc R U . . .
C22 C 1.1674(3) 0.9085(3) 0.13408(9) 0.0245(4) Uani 1 1 d . . . . .
C4 C 0.6099(3) 0.0634(3) 0.40917(12) 0.0363(5) Uani 1 1 d . . . . .
H4 H 0.623090 -0.032513 0.423732 0.044 Uiso 1 1 calc R U . . .
C7 C 0.3508(3) 0.5138(3) 0.35248(10) 0.0251(4) Uani 1 1 d . . . . .
C23 C 1.1827(3) 0.8918(3) 0.06716(10) 0.0267(4) Uani 1 1 d . . . . .
H23 H 1.097234 0.890526 0.035750 0.032 Uiso 1 1 calc R U . . .
C14 C 0.9765(3) 0.9817(3) 0.39339(10) 0.0297(5) Uani 1 1 d . . . . .
H14A H 0.928889 1.014010 0.430511 0.036 Uiso 1 1 calc R U . . .
H14B H 1.016839 1.077644 0.363255 0.036 Uiso 1 1 calc R U . . .
C18 C 1.0560(3) 1.3648(3) 0.08372(13) 0.0379(5) Uani 1 1 d . . . . .
H18 H 1.102347 1.426700 0.046003 0.045 Uiso 1 1 calc R U . . .
C9 C 0.1160(3) 0.4409(3) 0.42031(11) 0.0336(5) Uani 1 1 d . . . . .
H9 H 0.058873 0.388416 0.457963 0.040 Uiso 1 1 calc R U . . .
C24 C 1.3227(3) 0.8771(3) 0.04672(11) 0.0316(5) Uani 1 1 d . . . . .
H24 H 1.332188 0.864094 0.001226 0.038 Uiso 1 1 calc R U . . .
C3 C 0.6167(3) 0.1852(3) 0.45447(11) 0.0312(5) Uani 1 1 d . . . . .
H3 H 0.635178 0.172786 0.500017 0.037 Uiso 1 1 calc R U . . .
C21 C 0.9218(3) 1.1869(3) 0.19450(11) 0.0366(5) Uani 1 1 d . . . . .
H21 H 0.877190 1.126805 0.232745 0.044 Uiso 1 1 calc R U . . .
C27 C 1.2939(3) 0.9108(3) 0.17985(11) 0.0306(5) Uani 1 1 d . . . . .
H27 H 1.283704 0.921462 0.225428 0.037 Uiso 1 1 calc R U . . .
C16 C 0.9933(3) 1.1215(3) 0.15022(10) 0.0264(4) Uani 1 1 d . . . . .
C12 C 0.2780(3) 0.5887(3) 0.30930(11) 0.0335(5) Uani 1 1 d . . . . .
H12 H 0.331992 0.637071 0.270620 0.040 Uiso 1 1 calc R U . . .
C6 C 0.5652(3) 0.2218(3) 0.32103(11) 0.0324(5) Uani 1 1 d . . . . .
H6 H 0.548539 0.234328 0.275386 0.039 Uiso 1 1 calc R U . . .
C17 C 1.0612(3) 1.2119(3) 0.09459(10) 0.0303(5) Uani 1 1 d . . . . .
H17 H 1.110757 1.168624 0.064307 0.036 Uiso 1 1 calc R U . . .
C25 C 1.4491(3) 0.8812(3) 0.09215(12) 0.0355(5) Uani 1 1 d . . . . .
H25 H 1.545578 0.872765 0.077713 0.043 Uiso 1 1 calc R U . . .
C10 C 0.0462(3) 0.5182(3) 0.37815(12) 0.0373(5) Uani 1 1 d . . . . .
H10 H -0.057436 0.520214 0.387298 0.045 Uiso 1 1 calc R U . . .
C26 C 1.4348(3) 0.8976(4) 0.15874(12) 0.0380(6) Uani 1 1 d . . . . .
H26 H 1.521261 0.899869 0.189877 0.046 Uiso 1 1 calc R U . . .
C30 C 0.5416(4) 0.3564(3) 0.08172(13) 0.0419(6) Uani 1 1 d . . . . .
H30A H 0.639792 0.393900 0.054836 0.063 Uiso 1 1 calc R U . . .
H30B H 0.437083 0.275107 0.055825 0.063 Uiso 1 1 calc R U . . .
H30C H 0.561706 0.300665 0.120319 0.063 Uiso 1 1 calc R U . . .
C15 C 1.1271(3) 0.9556(3) 0.41922(13) 0.0411(6) Uani 1 1 d . . . . .
H15A H 1.181464 0.934100 0.382369 0.062 Uiso 1 1 calc R U . . .
H15B H 1.087133 0.857206 0.447399 0.062 Uiso 1 1 calc R U . . .
H15C H 1.210790 1.058422 0.444701 0.062 Uiso 1 1 calc R U . . .
C19 C 0.9834(4) 1.4273(3) 0.12782(14) 0.0431(6) Uani 1 1 d . . . . .
H19 H 0.980164 1.532211 0.120093 0.052 Uiso 1 1 calc R U . . .
C20 C 0.9156(4) 1.3391(4) 0.18299(14) 0.0467(7) Uani 1 1 d . . . . .
H20 H 0.865087 1.382440 0.212812 0.056 Uiso 1 1 calc R U . . .
C11 C 0.1266(4) 0.5930(4) 0.32249(12) 0.0405(6) Uani 1 1 d . . . . .
H11 H 0.078750 0.646747 0.293580 0.049 Uiso 1 1 calc R U . . .
C5 C 0.5840(4) 0.0817(3) 0.34288(12) 0.0393(6) Uani 1 1 d . . . . .
H5 H 0.578943 -0.002140 0.312029 0.047 Uiso 1 1 calc R U . . .

loop_
_atom_site_aniso_label
_atom_site_aniso_U_11
_atom_site_aniso_U_22
_atom_site_aniso_U_33
_atom_site_aniso_U_23
_atom_site_aniso_U_13
_atom_site_aniso_U_12
P1 0.0242(3) 0.0234(3) 0.0209(2) 0.00465(18) 0.00453(19) 0.0081(2)
P2 0.0201(3) 0.0278(3) 0.0215(2) 0.00436(18) 0.00515(18) 0.0094(2)
O3 0.0269(8) 0.0390(9) 0.0233(7) 0.0052(6) 0.0047(6) 0.0120(7)
O4 0.0261(8) 0.0412(10) 0.0224(7) 0.0070(6) 0.0045(5) 0.0118(7)
O1 0.0344(9) 0.0313(8) 0.0229(7) 0.0042(6) 0.0062(6) 0.0083(7)
O2 0.0350(9) 0.0284(8) 0.0231(7) 0.0037(6) 0.0072(6) 0.0107(7)
N2 0.0246(9) 0.0274(9) 0.0225(8) 0.0045(6) 0.0043(6) 0.0097(8)
N1 0.0265(9) 0.0259(9) 0.0230(8) 0.0021(7) 0.0049(7) 0.0094(8)
C13 0.0252(10) 0.0213(10) 0.0243(9) 0.0038(7) 0.0035(7) 0.0101(8)
C2 0.0241(11) 0.0260(11) 0.0303(10) 0.0043(8) 0.0053(8) 0.0096(9)
C28 0.0212(10) 0.0277(11) 0.0239(9) 0.0038(7) 0.0051(7) 0.0109(9)
C1 0.0222(10) 0.0217(10) 0.0298(10) 0.0049(8) 0.0063(8) 0.0087(9)
C29 0.0228(11) 0.0288(12) 0.0291(10) 0.0039(8) 0.0040(8) 0.0071(9)
C8 0.0272(11) 0.0253(11) 0.0300(10) 0.0045(8) 0.0036(8) 0.0109(9)
C22 0.0213(10) 0.0223(10) 0.0293(10) 0.0057(8) 0.0048(8) 0.0090(9)
C4 0.0321(13) 0.0260(12) 0.0552(14) 0.0095(10) 0.0102(10) 0.0160(11)
C7 0.0232(10) 0.0237(11) 0.0274(10) 0.0040(8) 0.0028(8) 0.0098(9)
C23 0.0233(11) 0.0262(11) 0.0294(10) 0.0046(8) 0.0048(8) 0.0101(9)
C14 0.0265(11) 0.0243(11) 0.0323(10) 0.0008(8) 0.0047(8) 0.0062(9)
C18 0.0318(13) 0.0290(13) 0.0507(13) 0.0074(10) 0.0009(10) 0.0124(11)
C9 0.0283(12) 0.0326(13) 0.0382(11) 0.0038(9) 0.0101(9) 0.0116(10)
C24 0.0327(12) 0.0294(12) 0.0354(11) 0.0053(9) 0.0122(9) 0.0154(10)
C3 0.0250(11) 0.0306(12) 0.0377(11) 0.0098(9) 0.0053(9) 0.0121(10)
C21 0.0338(13) 0.0408(14) 0.0362(12) -0.0043(10) 0.0056(9) 0.0177(12)
C27 0.0266(12) 0.0347(12) 0.0315(10) 0.0081(9) 0.0056(8) 0.0145(10)
C16 0.0233(11) 0.0268(11) 0.0282(10) 0.0004(8) 0.0021(8) 0.0109(9)
C12 0.0342(13) 0.0359(13) 0.0313(11) 0.0089(9) 0.0020(9) 0.0170(11)
C6 0.0315(12) 0.0314(12) 0.0327(11) 0.0018(9) 0.0082(9) 0.0124(10)
C17 0.0266(11) 0.0312(12) 0.0327(11) 0.0041(9) 0.0042(8) 0.0125(10)
C25 0.0286(12) 0.0375(13) 0.0492(13) 0.0122(10) 0.0146(10) 0.0212(11)
C10 0.0261(12) 0.0376(14) 0.0495(13) -0.0015(10) 0.0006(10) 0.0161(11)
C26 0.0294(13) 0.0486(15) 0.0424(12) 0.0124(11) 0.0042(10) 0.0232(12)
C30 0.0375(14) 0.0314(13) 0.0518(14) -0.0037(10) -0.0050(11) 0.0126(12)
C15 0.0298(13) 0.0351(14) 0.0521(14) -0.0048(10) -0.0028(10) 0.0105(11)
C19 0.0372(14) 0.0284(13) 0.0667(17) -0.0029(11) -0.0042(12) 0.0188(11)
C20 0.0448(16) 0.0444(16) 0.0568(16) -0.0145(12) 0.0008(12) 0.0263(14)
C11 0.0396(14) 0.0406(15) 0.0453(13) 0.0038(11) -0.0069(10) 0.0233(12)
C5 0.0414(15) 0.0310(13) 0.0476(13) -0.0004(10) 0.0127(11) 0.0174(12)

loop_
_atom_type_symbol
_atom_type_description
_atom_type_scat_dispersion_real
_atom_type_scat_dispersion_imag
_atom_type_scat_source
C C 0.0181 0.0091 'International Tables Vol C Tables 4.2.6.8 and 6.1.1.4'
H H 0.0000 0.0000 'International Tables Vol C Tables 4.2.6.8 and 6.1.1.4'
N N 0.0311 0.0180 'International Tables Vol C Tables 4.2.6.8 and 6.1.1.4'
O O 0.0492 0.0322 'International Tables Vol C Tables 4.2.6.8 and 6.1.1.4'
P P 0.2955 0.4335 'International Tables Vol C Tables 4.2.6.8 and 6.1.1.4'

loop_
_exptl_crystal_face_index_h
_exptl_crystal_face_index_k
_exptl_crystal_face_index_l
_exptl_crystal_face_perp_dist
4 0 5 0.0415
1 1 -5 0.1409
-1 -1 5 0.1409
-4 -1 -4 0.0525
-1 1 5 0.1046
-2 -2 -5 0.0399
0 0 1 0.1315
1 -1 -1 0.0791
3 -5 -1 0.0525
-3 5 1 0.0362
2 3 5 0.0297
1 0 -5 0.1352
-4 0 -5 0.0415
5 -3 3 0.0485
0 1 -5 0.1340
1 -5 -4 0.0394
-3 0 -5 0.0306
-4 5 2 0.0377

loop_
_geom_angle_atom_site_label_1
_geom_angle_atom_site_label_2
_geom_angle_atom_site_label_3
_geom_angle
_geom_angle_site_symmetry_1
_geom_angle_site_symmetry_3
_geom_angle_publ_flag
O1 P1 C13 112.87(9) . . ?
O1 P1 C1 112.90(9) . . ?
O1 P1 C7 113.28(10) . . ?
C1 P1 C13 104.19(9) . . ?
C7 P1 C13 103.14(10) . . ?
C7 P1 C1 109.66(10) . . ?
O3 P2 C28 112.84(9) . . ?
O3 P2 C22 112.48(9) . . ?
O3 P2 C16 113.41(10) . . ?
C22 P2 C28 104.53(9) . . ?
C16 P2 C28 103.06(10) . . ?
C16 P2 C22 109.77(10) . . ?
C28 N2 H2A 120.2(18) . . ?
C28 N2 C29 122.65(17) . . ?
C29 N2 H2A 117.0(18) . . ?
C13 N1 H1 118.7(18) . . ?
C13 N1 C14 122.09(17) . . ?
C14 N1 H1 119.2(18) . . ?
O2 C13 P1 119.66(16) . . ?
O2 C13 N1 125.83(19) . . ?
N1 C13 P1 114.50(14) . . ?
C1 C2 H2 120.1 . . ?
C3 C2 H2 120.1 . . ?
C3 C2 C1 119.9(2) . . ?
O4 C28 P2 119.85(16) . . ?
O4 C28 N2 125.7(2) . . ?
N2 C28 P2 114.45(14) . . ?
C2 C1 P1 122.72(16) . . ?
C2 C1 C6 119.8(2) . . ?
C6 C1 P1 117.46(16) . . ?
N2 C29 H29A 109.2 . . ?
N2 C29 H29B 109.2 . . ?
N2 C29 C30 112.24(19) . . ?
H29A C29 H29B 107.9 . . ?
C30 C29 H29A 109.2 . . ?
C30 C29 H29B 109.2 . . ?
C7 C8 H8 120.3 . . ?
C9 C8 H8 120.3 . . ?
C9 C8 C7 119.4(2) . . ?
C23 C22 P2 122.91(16) . . ?
C27 C22 P2 117.34(15) . . ?
C27 C22 C23 119.7(2) . . ?
C3 C4 H4 120.0 . . ?
C5 C4 H4 120.0 . . ?
C5 C4 C3 120.0(2) . . ?
C8 C7 P1 122.59(17) . . ?
C12 C7 P1 117.68(17) . . ?
C12 C7 C8 119.7(2) . . ?
C22 C23 H23 120.1 . . ?
C24 C23 C22 119.8(2) . . ?
C24 C23 H23 120.1 . . ?
N1 C14 H14A 109.1 . . ?
N1 C14 H14B 109.1 . . ?
N1 C14 C15 112.61(19) . . ?
H14A C14 H14B 107.8 . . ?
C15 C14 H14A 109.1 . . ?
C15 C14 H14B 109.1 . . ?
C17 C18 H18 120.0 . . ?
C19 C18 H18 120.0 . . ?
C19 C18 C17 120.0(2) . . ?
C8 C9 H9 119.6 . . ?
C10 C9 C8 120.7(2) . . ?
C10 C9 H9 119.6 . . ?
C23 C24 H24 119.8 . . ?
C25 C24 C23 120.5(2) . . ?
C25 C24 H24 119.8 . . ?
C2 C3 C4 120.2(2) . . ?
C2 C3 H3 119.9 . . ?
C4 C3 H3 119.9 . . ?
C16 C21 H21 119.8 . . ?
C20 C21 H21 119.8 . . ?
C20 C21 C16 120.3(2) . . ?
C22 C27 H27 120.0 . . ?
C26 C27 C22 120.0(2) . . ?
C26 C27 H27 120.0 . . ?
C21 C16 P2 118.02(18) . . ?
C21 C16 C17 119.5(2) . . ?
C17 C16 P2 122.39(17) . . ?
C7 C12 H12 119.8 . . ?
C11 C12 C7 120.4(2) . . ?
C11 C12 H12 119.8 . . ?
C1 C6 H6 120.2 . . ?
C5 C6 C1 119.7(2) . . ?
C5 C6 H6 120.2 . . ?
C18 C17 C16 119.8(2) . . ?
C18 C17 H17 120.1 . . ?
C16 C17 H17 120.1 . . ?
C24 C25 H25 120.0 . . ?
C24 C25 C26 120.1(2) . . ?
C26 C25 H25 120.0 . . ?
C9 C10 H10 119.8 . . ?
C9 C10 C11 120.3(2) . . ?
C11 C10 H10 119.8 . . ?
C27 C26 H26 120.0 . . ?
C25 C26 C27 119.9(2) . . ?
C25 C26 H26 120.0 . . ?
C29 C30 H30A 109.5 . . ?
C29 C30 H30B 109.5 . . ?
C29 C30 H30C 109.5 . . ?
H30A C30 H30B 109.5 . . ?
H30A C30 H30C 109.5 . . ?
H30B C30 H30C 109.5 . . ?
C14 C15 H15A 109.5 . . ?
C14 C15 H15B 109.5 . . ?
C14 C15 H15C 109.5 . . ?
H15A C15 H15B 109.5 . . ?
H15A C15 H15C 109.5 . . ?
H15B C15 H15C 109.5 . . ?
C18 C19 H19 119.6 . . ?
C20 C19 C18 120.8(2) . . ?
C20 C19 H19 119.6 . . ?
C21 C20 H20 120.2 . . ?
C19 C20 C21 119.5(2) . . ?
C19 C20 H20 120.2 . . ?
C12 C11 H11 120.3 . . ?
C10 C11 C12 119.4(2) . . ?
C10 C11 H11 120.3 . . ?
C4 C5 C6 120.5(2) . . ?
C4 C5 H5 119.8 . . ?
C6 C5 H5 119.8 . . ?

loop_
_geom_bond_atom_site_label_1
_geom_bond_atom_site_label_2
_geom_bond_distance
_geom_bond_site_symmetry_2
_geom_bond_publ_flag
P1 O1 1.4835(14) . ?
P1 C13 1.860(2) . ?
P1 C1 1.799(2) . ?
P1 C7 1.796(2) . ?
P2 O3 1.4874(14) . ?
P2 C28 1.859(2) . ?
P2 C22 1.800(2) . ?
P2 C16 1.794(2) . ?
O4 C28 1.233(2) . ?
O2 C13 1.231(2) . ?
N2 H2A 0.866(18) . ?
N2 C28 1.328(3) . ?
N2 C29 1.464(3) . ?
N1 H1 0.869(18) . ?
N1 C13 1.334(3) . ?
N1 C14 1.469(3) . ?
C2 H2 0.9500 . ?
C2 C1 1.396(3) . ?
C2 C3 1.388(3) . ?
C1 C6 1.396(3) . ?
C29 H29A 0.9900 . ?
C29 H29B 0.9900 . ?
C29 C30 1.507(3) . ?
C8 H8 0.9500 . ?
C8 C7 1.395(3) . ?
C8 C9 1.389(3) . ?
C22 C23 1.397(3) . ?
C22 C27 1.395(3) . ?
C4 H4 0.9500 . ?
C4 C3 1.388(3) . ?
C4 C5 1.382(4) . ?
C7 C12 1.393(3) . ?
C23 H23 0.9500 . ?
C23 C24 1.386(3) . ?
C14 H14A 0.9900 . ?
C14 H14B 0.9900 . ?
C14 C15 1.506(3) . ?
C18 H18 0.9500 . ?
C18 C17 1.385(3) . ?
C18 C19 1.383(4) . ?
C9 H9 0.9500 . ?
C9 C10 1.379(4) . ?
C24 H24 0.9500 . ?
C24 C25 1.385(3) . ?
C3 H3 0.9500 . ?
C21 H21 0.9500 . ?
C21 C16 1.395(3) . ?
C21 C20 1.386(4) . ?
C27 H27 0.9500 . ?
C27 C26 1.392(3) . ?
C16 C17 1.397(3) . ?
C12 H12 0.9500 . ?
C12 C11 1.392(4) . ?
C6 H6 0.9500 . ?
C6 C5 1.389(4) . ?
C17 H17 0.9500 . ?
C25 H25 0.9500 . ?
C25 C26 1.388(3) . ?
C10 H10 0.9500 . ?
C10 C11 1.386(4) . ?
C26 H26 0.9500 . ?
C30 H30A 0.9800 . ?
C30 H30B 0.9800 . ?
C30 H30C 0.9800 . ?
C15 H15A 0.9800 . ?
C15 H15B 0.9800 . ?
C15 H15C 0.9800 . ?
C19 H19 0.9500 . ?
C19 C20 1.382(4) . ?
C20 H20 0.9500 . ?
C11 H11 0.9500 . ?
C5 H5 0.9500 . ?

loop_
_geom_hbond_atom_site_label_D
_geom_hbond_atom_site_label_H
_geom_hbond_atom_site_label_A
_geom_hbond_distance_DH
_geom_hbond_distance_HA
_geom_hbond_distance_DA
_geom_hbond_angle_DHA
_geom_hbond_site_symmetry_A
_geom_hbond_publ_flag
N2 H2A O1 0.866(18) 1.95(2) 2.750(2) 152(3) . yes
N1 H1 O3 0.869(18) 1.98(2) 2.778(2) 151(2) . yes

loop_
_geom_torsion_atom_site_label_1
_geom_torsion_atom_site_label_2
_geom_torsion_atom_site_label_3
_geom_torsion_atom_site_label_4
_geom_torsion
_geom_torsion_site_symmetry_1
_geom_torsion_site_symmetry_2
_geom_torsion_site_symmetry_3
_geom_torsion_site_symmetry_4
_geom_torsion_publ_flag
P1 C1 C6 C5 177.81(19) . . . . ?
P1 C7 C12 C11 -175.88(19) . . . . ?
P2 C22 C23 C24 -176.68(17) . . . . ?
P2 C22 C27 C26 177.5(2) . . . . ?
P2 C16 C17 C18 176.51(18) . . . . ?
O3 P2 C28 O4 178.49(17) . . . . ?
O3 P2 C28 N2 -0.9(2) . . . . ?
O3 P2 C22 C23 158.94(18) . . . . ?
O3 P2 C22 C27 -18.0(2) . . . . ?
O3 P2 C16 C21 -22.8(2) . . . . ?
O3 P2 C16 C17 160.24(18) . . . . ?
O1 P1 C13 O2 173.04(17) . . . . ?
O1 P1 C13 N1 -5.93(19) . . . . ?
O1 P1 C1 C2 160.36(17) . . . . ?
O1 P1 C1 C6 -17.0(2) . . . . ?
O1 P1 C7 C8 158.78(18) . . . . ?
O1 P1 C7 C12 -23.7(2) . . . . ?
C13 P1 C1 C2 37.5(2) . . . . ?
C13 P1 C1 C6 -139.82(18) . . . . ?
C13 P1 C7 C8 -78.9(2) . . . . ?
C13 P1 C7 C12 98.63(19) . . . . ?
C13 N1 C14 C15 90.4(3) . . . . ?
C2 C1 C6 C5 0.4(3) . . . . ?
C28 P2 C22 C23 36.2(2) . . . . ?
C28 P2 C22 C27 -140.82(18) . . . . ?
C28 P2 C16 C21 99.49(19) . . . . ?
C28 P2 C16 C17 -77.4(2) . . . . ?
C28 N2 C29 C30 90.8(2) . . . . ?
C1 P1 C13 O2 -64.13(19) . . . . ?
C1 P1 C13 N1 116.91(16) . . . . ?
C1 P1 C7 C8 31.7(2) . . . . ?
C1 P1 C7 C12 -150.84(19) . . . . ?
C1 C2 C3 C4 -0.6(3) . . . . ?
C1 C6 C5 C4 -0.6(4) . . . . ?
C29 N2 C28 P2 -179.50(15) . . . . ?
C29 N2 C28 O4 1.2(3) . . . . ?
C8 C7 C12 C11 1.7(4) . . . . ?
C8 C9 C10 C11 1.0(4) . . . . ?
C22 P2 C28 O4 -59.0(2) . . . . ?
C22 P2 C28 N2 121.64(16) . . . . ?
C22 P2 C16 C21 -149.59(18) . . . . ?
C22 P2 C16 C17 33.5(2) . . . . ?
C22 C23 C24 C25 -0.9(3) . . . . ?
C22 C27 C26 C25 -0.3(4) . . . . ?
C7 P1 C13 O2 50.42(19) . . . . ?
C7 P1 C13 N1 -128.55(16) . . . . ?
C7 P1 C1 C2 -72.3(2) . . . . ?
C7 P1 C1 C6 110.34(18) . . . . ?
C7 C8 C9 C10 -0.9(4) . . . . ?
C7 C12 C11 C10 -1.7(4) . . . . ?
C23 C22 C27 C26 0.4(3) . . . . ?
C23 C24 C25 C26 0.9(4) . . . . ?
C14 N1 C13 P1 -179.83(16) . . . . ?
C14 N1 C13 O2 1.3(3) . . . . ?
C18 C19 C20 C21 0.6(4) . . . . ?
C9 C8 C7 P1 177.04(17) . . . . ?
C9 C8 C7 C12 -0.4(3) . . . . ?
C9 C10 C11 C12 0.3(4) . . . . ?
C24 C25 C26 C27 -0.3(4) . . . . ?
C3 C2 C1 P1 -177.06(17) . . . . ?
C3 C2 C1 C6 0.2(3) . . . . ?
C3 C4 C5 C6 0.3(4) . . . . ?
C21 C16 C17 C18 -0.4(3) . . . . ?
C27 C22 C23 C24 0.2(3) . . . . ?
C16 P2 C28 O4 55.8(2) . . . . ?
C16 P2 C28 N2 -123.60(17) . . . . ?
C16 P2 C22 C23 -73.8(2) . . . . ?
C16 P2 C22 C27 109.23(18) . . . . ?
C16 C21 C20 C19 -1.1(4) . . . . ?
C17 C18 C19 C20 0.1(4) . . . . ?
C19 C18 C17 C16 -0.2(4) . . . . ?
C20 C21 C16 P2 -176.0(2) . . . . ?
C20 C21 C16 C17 1.0(4) . . . . ?
C5 C4 C3 C2 0.4(4) . . . . ?

loop_
_twin_individual_id
_twin_individual_mass_fraction_refined
1 0.5320(9)
2 0.4680(9)

loop_
_exptl_oxdiff_crystal_face_indexfrac_h
_exptl_oxdiff_crystal_face_indexfrac_k
_exptl_oxdiff_crystal_face_indexfrac_l
_exptl_oxdiff_crystal_face_x
_exptl_oxdiff_crystal_face_y
_exptl_oxdiff_crystal_face_z
3.9986 0.0021 5.0009 -0.0908 0.8786 -0.1958
0.9991 0.9988 -5.0012 0.0421 0.1854 0.4496
-0.9991 -0.9988 5.0012 -0.0421 -0.1854 -0.4496
-3.9985 -1.0019 -4.0009 -0.0457 -0.9690 0.0673
-0.9992 1.0014 5.0018 0.2582 0.0428 -0.3335
-1.9994 -2.0019 -5.0018 -0.2890 -0.7269 0.1580
0.0001 0.0003 1.0003 0.0137 0.0237 -0.0705
0.9995 -1.0002 -1.0007 -0.2036 0.0521 0.0516
2.9988 -5.0002 -1.0022 -0.8836 -0.0244 -0.1025
-2.9988 5.0002 1.0022 0.8836 0.0244 0.1025
1.9994 3.0020 5.0021 0.4392 0.8410 -0.0999
0.9991 -0.0013 -5.0015 -0.1080 0.0713 0.3916
-3.9986 -0.0021 -5.0009 0.0908 -0.8786 0.1958
4.9982 -2.9986 2.9993 -0.6083 0.6788 -0.1899
-0.0005 0.9986 -5.0011 0.0819 -0.0046 0.4105
0.9995 -5.0014 -4.0028 -0.8451 -0.4755 0.0307
-2.9991 -0.0019 -5.0010 0.0510 -0.6886 0.2350
-3.9983 5.0003 2.0026 0.9371 -0.1419 -0.0072
